data_4104497
loop_
_publ_author_name
'Mary Grellier'
'Tahra Ayed'
'Jean-Claude Barthelat'
'Alberto Albinati'
'Sax Mason'
'Laure Vendier'
'Yannick Coppel'
'Sylviane Sabo-Etienne'

_publ_contact_author
;
Sylviane Sabo-Etienne and Mary Grellier
;
_publ_contact_author_address
;
Laboratoire de Chimie de Coordination
205 Route de Narbonne
31077 Toulouse Cedex 04
;
_publ_contact_author_email 'sabo@lcc-toulouse.fr and grellier@lcc-toulouse.fr'
_publ_section_title
;
 Versatile Coordination of 2-Pyridinetetramethyldisilazane at Ruthenium:
 Ru(II) vs Ru(IV) As Evidenced by NMR, X-ray, Neutron, and DFT Studies
;
_journal_name_full 'Journal of the American Chemical Society'
_journal_page_first 7633
_journal_page_last 7640
_journal_paper_doi 10.1021/ja901140v
_journal_volume 131
_journal_year 2009
_chemical_compound_source 'synthesis as described'
_chemical_formula_moiety 'C45 H86 N2 P2 Ru Si2'
_chemical_formula_sum 'C45 H86 N2 P2 Ru Si2'
_chemical_formula_weight 874.35
_chemical_name_systematic
;
 ?
;
_space_group_IT_number 11
_symmetry_cell_setting monoclinic
_symmetry_Int_Tables_number 11
_symmetry_space_group_name_Hall '-P 2yb'
_symmetry_space_group_name_H-M 'P 1 21/m 1'
_atom_sites_solution_hydrogens geom
_atom_sites_solution_primary direct
_atom_sites_solution_secondary difmap
_cell_angle_alpha 90
_cell_angle_beta 109.44(3)
_cell_angle_gamma 90
_cell_formula_units_Z 2
_cell_length_a 9.831(2)
_cell_length_b 21.651(4)
_cell_length_c 11.917(2)
_cell_measurement_reflns_used 5000
_cell_measurement_temperature 160(2)
_cell_measurement_theta_max 26.05
_cell_measurement_theta_min 1.65
_cell_measurement_wavelength 0.71073
_cell_volume 2391.9(9)
_computing_cell_refinement 'Stoe IPDS software (Stoe, 1996)'
_computing_data_collection 'Stoe IPDS software (Stoe, 1996)'
_computing_data_reduction 'XRED (Stoe, 1.08, 1996)'
_computing_molecular_graphics 'Ortep-3 for Windows (Farrugia, 1997)'
_computing_publication_material 'WinGX publication routines (Farrugia, 1999)'
_computing_structure_refinement 'SHELXL-97 (Sheldrick, 1997)'
_computing_structure_solution 'SHELXS-86 (Sheldrick, 1986)'
_diffrn_ambient_temperature 160(2)
_diffrn_measured_fraction_theta_full 0.957
_diffrn_measured_fraction_theta_max 0.957
_diffrn_measurement_device 'Stoe IPDS'
_diffrn_measurement_method \f
_diffrn_radiation_monochromator graphite
_diffrn_radiation_source 'fine-focus sealed tube'
_diffrn_radiation_type MoK\a
_diffrn_radiation_wavelength 0.71073
_diffrn_reflns_av_R_equivalents 0.0464
_diffrn_reflns_av_unetI/netI 0.0266
_diffrn_reflns_limit_h_max 11
_diffrn_reflns_limit_h_min -11
_diffrn_reflns_limit_k_max 27
_diffrn_reflns_limit_k_min -27
_diffrn_reflns_limit_l_max 14
_diffrn_reflns_limit_l_min -14
_diffrn_reflns_number 34507
_diffrn_reflns_theta_full 26.37
_diffrn_reflns_theta_max 26.37
_diffrn_reflns_theta_min 3.41
_diffrn_standards_decay_% 0.1
_diffrn_standards_interval_time 4
_diffrn_standards_number 200
_exptl_absorpt_coefficient_mu 0.476
_exptl_absorpt_correction_T_max 0.949
_exptl_absorpt_correction_T_min 0.912
_exptl_absorpt_correction_type refdelf
_exptl_absorpt_process_details
;
        (See: Walker, N. & Stuart, D. (1983) Acta Cryst. A39, 158-166)
;
_exptl_crystal_colour yellow
_exptl_crystal_density_diffrn 1.214
_exptl_crystal_density_method 'not measured'
_exptl_crystal_description block
_exptl_crystal_F_000 944
_exptl_crystal_size_max 0.2
_exptl_crystal_size_mid 0.12
_exptl_crystal_size_min 0.1
_refine_diff_density_max 1.187
_refine_diff_density_min -0.715
_refine_diff_density_rms 0.072
_refine_ls_extinction_method none
_refine_ls_goodness_of_fit_ref 1.101
_refine_ls_hydrogen_treatment mixed
_refine_ls_matrix_type full
_refine_ls_number_parameters 263
_refine_ls_number_reflns 4805
_refine_ls_number_restraints 0
_refine_ls_restrained_S_all 1.101
_refine_ls_R_factor_all 0.0466
_refine_ls_R_factor_gt 0.0403
_refine_ls_shift/su_max 0.001
_refine_ls_shift/su_mean 0
_refine_ls_structure_factor_coef Fsqd
_refine_ls_weighting_details 'calc w=1/[\s^2^(Fo^2^)+(0.0415P)^2^+2.7853P] where P=(Fo^2^+2Fc^2^)/3'
_refine_ls_weighting_scheme calc
_refine_ls_wR_factor_gt 0.0912
_refine_ls_wR_factor_ref 0.0953
_reflns_number_gt 4391
_reflns_number_total 4805
_reflns_threshold_expression >2\s(I)
_cod_data_source_file ja901140v_si_004.cif
_cod_data_source_block mg1405
_cod_database_code 4104497

loop_
_symmetry_equiv_pos_as_xyz
'x, y, z'
'-x, y+1/2, -z'
'-x, -y, -z'
'x, -y-1/2, z'

loop_
_atom_site_label
_atom_site_type_symbol
_atom_site_fract_x
_atom_site_fract_y
_atom_site_fract_z
_atom_site_U_iso_or_equiv
_atom_site_adp_type
_atom_site_occupancy
_atom_site_symmetry_multiplicity
_atom_site_calc_flag
_atom_site_refinement_flags
Ru1 Ru 0.85708(3) 0.75 0.25993(2) 0.01802(10) Uani 1 2 d S
Si1 Si 1.05367(11) 0.75 0.44687(8) 0.0192(2) Uani 1 2 d S
P1 P 0.83347(7) 0.64432(3) 0.21643(5) 0.01849(15) Uani 1 1 d .
Si2 Si 1.05031(15) 0.75 0.70728(11) 0.0467(4) Uani 1 2 d S
H1B H 1.204(6) 0.75 0.728(4) 0.056 Uiso 1 2 d S
C21 C 1.0213(5) 0.6773(3) 0.7836(4) 0.095(2) Uani 1 1 d .
H21A H 0.9183 0.6725 0.7715 0.143 Uiso 1 1 calc R
H21B H 1.0752 0.6801 0.8689 0.143 Uiso 1 1 calc R
H21C H 1.0555 0.6416 0.7499 0.143 Uiso 1 1 calc R
N2 N 0.9536(4) 0.75 0.5513(3) 0.0265(7) Uani 1 2 d S
C131 C 1.0022(3) 0.60252(11) 0.2200(2) 0.0217(5) Uani 1 1 d .
H131 H 1.0556 0.5938 0.3058 0.026 Uiso 1 1 calc R
C121 C 0.7545(3) 0.59735(11) 0.3120(2) 0.0222(5) Uani 1 1 d .
H121 H 0.6695 0.6219 0.3146 0.027 Uiso 1 1 calc R
C5 C 0.5928(4) 0.75 0.3448(3) 0.0273(8) Uani 1 2 d S
H5 H 0.5466 0.75 0.261 0.033 Uiso 1 2 calc SR
C135 C 1.1268(3) 0.50834(12) 0.1716(2) 0.0302(6) Uani 1 1 d .
H13A H 1.1764 0.4989 0.2568 0.036 Uiso 1 1 calc R
H13B H 1.1093 0.4688 0.1272 0.036 Uiso 1 1 calc R
N1 N 0.7397(3) 0.75 0.3872(3) 0.0217(6) Uani 1 2 d S
C125 C 0.6096(3) 0.50963(14) 0.3536(3) 0.0357(7) Uani 1 1 d .
H12A H 0.5261 0.5372 0.3439 0.043 Uiso 1 1 calc R
H12B H 0.5722 0.4676 0.3283 0.043 Uiso 1 1 calc R
C1 C 0.8058(4) 0.75 0.5079(3) 0.0239(8) Uani 1 2 d S
C136 C 0.9823(3) 0.53961(12) 0.1568(2) 0.0270(6) Uani 1 1 d .
H13C H 0.9239 0.5124 0.1897 0.032 Uiso 1 1 calc R
H13D H 0.9288 0.5455 0.071 0.032 Uiso 1 1 calc R
C113 C 0.6326(3) 0.63292(14) -0.1585(2) 0.0352(7) Uani 1 1 d .
H11A H 0.6559 0.6543 -0.2232 0.042 Uiso 1 1 calc R
H11B H 0.642 0.5879 -0.169 0.042 Uiso 1 1 calc R
C112 C 0.7406(3) 0.65264(13) -0.0386(2) 0.0283(6) Uani 1 1 d .
H11C H 0.741 0.6982 -0.0325 0.034 Uiso 1 1 calc R
H11D H 0.8387 0.6392 -0.0338 0.034 Uiso 1 1 calc R
C111 C 0.7026(3) 0.62450(12) 0.0661(2) 0.0233(5) Uani 1 1 d .
H111 H 0.7062 0.5786 0.0578 0.028 Uiso 1 1 calc R
C2 C 0.7198(5) 0.75 0.5831(4) 0.0355(10) Uani 1 2 d S
H2 H 0.7657 0.75 0.667 0.043 Uiso 1 2 calc SR
C3 C 0.5738(5) 0.75 0.5376(4) 0.0421(11) Uani 1 2 d S
H3 H 0.5177 0.75 0.5889 0.051 Uiso 1 2 calc SR
C4 C 0.5076(5) 0.75 0.4151(4) 0.0362(10) Uani 1 2 d S
H4 H 0.4054 0.75 0.3808 0.043 Uiso 1 2 calc SR
C132 C 1.1036(3) 0.64302(12) 0.1767(3) 0.0282(6) Uani 1 1 d .
H13E H 1.0555 0.6532 0.0916 0.034 Uiso 1 1 calc R
H13F H 1.1222 0.6822 0.222 0.034 Uiso 1 1 calc R
C133 C 1.2477(3) 0.61094(14) 0.1917(3) 0.0370(7) Uani 1 1 d .
H13G H 1.3077 0.6379 0.1599 0.044 Uiso 1 1 calc R
H13H H 1.3003 0.6041 0.2774 0.044 Uiso 1 1 calc R
C116 C 0.5470(3) 0.64081(15) 0.0539(3) 0.0337(7) Uani 1 1 d .
H11E H 0.5384 0.6861 0.0603 0.04 Uiso 1 1 calc R
H11F H 0.522 0.6214 0.1197 0.04 Uiso 1 1 calc R
C122 C 0.8540(3) 0.59456(14) 0.4421(2) 0.0347(7) Uani 1 1 d .
H12C H 0.8936 0.6362 0.4681 0.042 Uiso 1 1 calc R
H12D H 0.9359 0.5665 0.4487 0.042 Uiso 1 1 calc R
C126 C 0.6939(4) 0.53248(13) 0.2744(3) 0.0357(7) Uani 1 1 d .
H12E H 0.6296 0.5333 0.1904 0.043 Uiso 1 1 calc R
H12F H 0.7742 0.5036 0.2804 0.043 Uiso 1 1 calc R
C115 C 0.4410(3) 0.61887(16) -0.0651(3) 0.0404(8) Uani 1 1 d .
H11G H 0.4447 0.5733 -0.0698 0.049 Uiso 1 1 calc R
H11H H 0.3417 0.6308 -0.0709 0.049 Uiso 1 1 calc R
C134 C 1.2234(3) 0.54904(14) 0.1264(3) 0.0337(7) Uani 1 1 d .
H13I H 1.1777 0.556 0.0398 0.04 Uiso 1 1 calc R
H13J H 1.3172 0.5282 0.1398 0.04 Uiso 1 1 calc R
C124 C 0.7043(4) 0.50835(15) 0.4836(3) 0.0442(8) Uani 1 1 d .
H12G H 0.7814 0.4772 0.4949 0.053 Uiso 1 1 calc R
H12H H 0.6456 0.4963 0.5333 0.053 Uiso 1 1 calc R
C114 C 0.4786(4) 0.64744(15) -0.1684(3) 0.0419(8) Uani 1 1 d .
H11I H 0.4124 0.6311 -0.2446 0.05 Uiso 1 1 calc R
H11J H 0.4656 0.6928 -0.1681 0.05 Uiso 1 1 calc R
C123 C 0.7720(4) 0.57146(17) 0.5232(3) 0.0490(9) Uani 1 1 d .
H12I H 0.8392 0.5687 0.606 0.059 Uiso 1 1 calc R
H12J H 0.6954 0.6015 0.5217 0.059 Uiso 1 1 calc R
C11 C 1.1840(3) 0.68292(12) 0.4964(2) 0.0270(6) Uani 1 1 d .
H11K H 1.1299 0.6448 0.4956 0.04 Uiso 1 1 calc R
H11L H 1.2501 0.6906 0.5771 0.04 Uiso 1 1 calc R
H11M H 1.2394 0.6786 0.442 0.04 Uiso 1 1 calc R
H1A H 1.036(4) 0.75 0.306(3) 0.023(10) Uiso 1 2 d S
H1C H 0.700(5) 0.75 0.158(4) 0.035(12) Uiso 1 2 d S
H1D H 0.900(4) 0.75 0.147(3) 0.024(10) Uiso 1 2 d S

loop_
_atom_site_aniso_label
_atom_site_aniso_U_11
_atom_site_aniso_U_22
_atom_site_aniso_U_33
_atom_site_aniso_U_23
_atom_site_aniso_U_13
_atom_site_aniso_U_12
Ru1 0.01674(18) 0.01839(15) 0.01920(15) 0 0.00633(11) 0
Si1 0.0154(6) 0.0217(5) 0.0209(5) 0 0.0063(4) 0
P1 0.0173(4) 0.0192(3) 0.0193(3) -0.0004(2) 0.0064(2) -0.0009(2)
Si2 0.0318(8) 0.0812(10) 0.0261(6) 0 0.0083(5) 0
C21 0.051(3) 0.170(6) 0.060(3) 0.056(3) 0.012(2) -0.011(3)
N2 0.0195(19) 0.0367(18) 0.0244(15) 0 0.0086(13) 0
C131 0.0206(15) 0.0229(13) 0.0230(12) -0.0010(9) 0.0093(10) 0.0040(10)
C121 0.0235(15) 0.0209(12) 0.0237(12) -0.0001(9) 0.0098(11) -0.0028(10)
C5 0.021(2) 0.033(2) 0.0281(19) 0 0.0074(16) 0
C135 0.0379(18) 0.0247(13) 0.0298(14) -0.0013(11) 0.0137(12) 0.0104(12)
N1 0.0203(19) 0.0225(15) 0.0234(15) 0 0.0090(13) 0
C125 0.0366(19) 0.0332(16) 0.0399(16) -0.0012(12) 0.0160(14) -0.0143(13)
C1 0.022(2) 0.0291(19) 0.0216(17) 0 0.0081(15) 0
C136 0.0318(17) 0.0233(13) 0.0288(13) -0.0009(10) 0.0137(12) 0.0013(11)
C113 0.041(2) 0.0336(15) 0.0246(13) -0.0003(11) 0.0027(13) 0.0013(13)
C112 0.0296(17) 0.0252(13) 0.0267(13) 0.0018(10) 0.0048(11) -0.0008(11)
C111 0.0218(15) 0.0227(13) 0.0255(12) -0.0045(10) 0.0079(11) -0.0027(10)
C2 0.024(3) 0.060(3) 0.0259(19) 0 0.0117(17) 0
C3 0.027(3) 0.070(3) 0.036(2) 0 0.020(2) 0
C4 0.020(2) 0.054(3) 0.036(2) 0 0.0101(18) 0
C132 0.0225(16) 0.0270(14) 0.0379(15) -0.0053(11) 0.0138(12) -0.0001(11)
C133 0.0259(18) 0.0375(16) 0.0515(18) -0.0089(14) 0.0183(14) 0.0024(13)
C116 0.0207(17) 0.0434(17) 0.0335(15) -0.0093(13) 0.0045(12) 0.0013(13)
C122 0.0333(18) 0.0366(16) 0.0302(14) 0.0099(12) 0.0051(12) -0.0104(13)
C126 0.046(2) 0.0283(15) 0.0377(15) -0.0049(12) 0.0213(14) -0.0126(13)
C115 0.0207(18) 0.0510(19) 0.0410(17) -0.0124(14) -0.0013(13) 0.0017(14)
C134 0.0272(18) 0.0360(16) 0.0403(16) -0.0046(13) 0.0143(13) 0.0088(13)
C124 0.045(2) 0.0436(18) 0.0447(18) 0.0160(14) 0.0161(15) -0.0126(15)
C114 0.038(2) 0.0405(17) 0.0332(16) -0.0057(13) -0.0078(13) 0.0091(14)
C123 0.057(2) 0.060(2) 0.0273(15) 0.0081(14) 0.0098(15) -0.0257(18)
C11 0.0202(15) 0.0288(14) 0.0285(13) 0.0007(11) 0.0034(11) 0.0011(11)

loop_
_atom_type_symbol
_atom_type_description
_atom_type_scat_dispersion_real
_atom_type_scat_dispersion_imag
_atom_type_scat_source
C C 0.0033 0.0016 'International Tables Vol C Tables 4.2.6.8 and 6.1.1.4'
H H 0 0 'International Tables Vol C Tables 4.2.6.8 and 6.1.1.4'
N N 0.0061 0.0033 'International Tables Vol C Tables 4.2.6.8 and 6.1.1.4'
Si Si 0.0817 0.0704 'International Tables Vol C Tables 4.2.6.8 and 6.1.1.4'
P P 0.1023 0.0942 'International Tables Vol C Tables 4.2.6.8 and 6.1.1.4'
Ru Ru -1.2594 0.8363 'International Tables Vol C Tables 4.2.6.8 and 6.1.1.4'

loop_
_geom_angle_atom_site_label_1
_geom_angle_atom_site_label_2
_geom_angle_atom_site_label_3
_geom_angle
_geom_angle_site_symmetry_1
_geom_angle_site_symmetry_3
N1 Ru1 P1 96.72(2) . .
N1 Ru1 P1 96.72(2) . 4_575
P1 Ru1 P1 155.71(3) . 4_575
N1 Ru1 Si1 78.79(9) . .
P1 Ru1 Si1 101.200(18) . .
P1 Ru1 Si1 101.200(18) 4_575 .
N1 Ru1 H1A 121.0(13) . .
P1 Ru1 H1A 95.1(2) . .
P1 Ru1 H1A 95.1(3) 4_575 .
Si1 Ru1 H1A 42.2(13) . .
N1 Ru1 H1C 86.0(15) . .
P1 Ru1 H1C 80.4(2) . .
P1 Ru1 H1C 80.4(2) 4_575 .
Si1 Ru1 H1C 164.8(15) . .
H1A Ru1 H1C 153(2) . .
N1 Ru1 H1D 165.1(15) . .
P1 Ru1 H1D 80.9(2) . .
P1 Ru1 H1D 80.9(2) 4_575 .
Si1 Ru1 H1D 116.1(15) . .
H1A Ru1 H1D 74(2) . .
H1C Ru1 H1D 79(2) . .
N2 Si1 C11 104.47(11) . 4_575
N2 Si1 C11 104.47(11) . .
C11 Si1 C11 99.97(18) 4_575 .
N2 Si1 Ru1 100.44(11) . .
C11 Si1 Ru1 122.51(9) 4_575 .
C11 Si1 Ru1 122.51(9) . .
N2 Si1 H1A 143.7(14) . .
C11 Si1 H1A 98.6(9) 4_575 .
C11 Si1 H1A 98.6(9) . .
C111 P1 C121 99.50(12) . .
C111 P1 C131 103.37(12) . .
C121 P1 C131 105.42(12) . .
C111 P1 Ru1 114.92(8) . .
C121 P1 Ru1 115.20(8) . .
C131 P1 Ru1 116.38(9) . .
N2 Si2 C21 112.87(17) . 4_575
N2 Si2 C21 112.87(17) . .
C21 Si2 C21 113.1(4) 4_575 .
N2 Si2 H1B 110(2) . .
C21 Si2 H1B 103.5(11) 4_575 .
C21 Si2 H1B 103.5(10) . .
Si2 C21 H21A 109.5 . .
Si2 C21 H21B 109.5 . .
H21A C21 H21B 109.5 . .
Si2 C21 H21C 109.5 . .
H21A C21 H21C 109.5 . .
H21B C21 H21C 109.5 . .
C1 N2 Si2 121.6(2) . .
C1 N2 Si1 119.1(2) . .
Si2 N2 Si1 119.26(19) . .
C136 C131 C132 109.4(2) . .
C136 C131 P1 116.63(19) . .
C132 C131 P1 112.55(17) . .
C136 C131 H131 105.8 . .
C132 C131 H131 105.8 . .
P1 C131 H131 105.8 . .
C126 C121 C122 108.3(2) . .
C126 C121 P1 121.16(18) . .
C122 C121 P1 112.38(18) . .
C126 C121 H121 104.4 . .
C122 C121 H121 104.4 . .
P1 C121 H121 104.4 . .
N1 C5 C4 124.2(4) . .
N1 C5 H5 117.9 . .
C4 C5 H5 117.9 . .
C134 C135 C136 111.6(2) . .
C134 C135 H13A 109.3 . .
C136 C135 H13A 109.3 . .
C134 C135 H13B 109.3 . .
C136 C135 H13B 109.3 . .
H13A C135 H13B 108 . .
C5 N1 C1 117.7(3) . .
C5 N1 Ru1 118.7(2) . .
C1 N1 Ru1 123.5(3) . .
C124 C125 C126 111.1(3) . .
C124 C125 H12A 109.4 . .
C126 C125 H12A 109.4 . .
C124 C125 H12B 109.4 . .
C126 C125 H12B 109.4 . .
H12A C125 H12B 108 . .
N1 C1 N2 118.1(3) . .
N1 C1 C2 119.2(4) . .
N2 C1 C2 122.7(3) . .
C135 C136 C131 111.9(2) . .
C135 C136 H13C 109.2 . .
C131 C136 H13C 109.2 . .
C135 C136 H13D 109.2 . .
C131 C136 H13D 109.2 . .
H13C C136 H13D 107.9 . .
C114 C113 C112 112.3(2) . .
C114 C113 H11A 109.1 . .
C112 C113 H11A 109.1 . .
C114 C113 H11B 109.1 . .
C112 C113 H11B 109.1 . .
H11A C113 H11B 107.9 . .
C113 C112 C111 111.4(2) . .
C113 C112 H11C 109.3 . .
C111 C112 H11C 109.3 . .
C113 C112 H11D 109.3 . .
C111 C112 H11D 109.3 . .
H11C C112 H11D 108 . .
C116 C111 C112 109.6(2) . .
C116 C111 P1 112.64(17) . .
C112 C111 P1 114.13(18) . .
C116 C111 H111 106.7 . .
C112 C111 H111 106.7 . .
P1 C111 H111 106.7 . .
C3 C2 C1 121.4(4) . .
C3 C2 H2 119.3 . .
C1 C2 H2 119.3 . .
C2 C3 C4 119.0(4) . .
C2 C3 H3 120.5 . .
C4 C3 H3 120.5 . .
C5 C4 C3 118.4(4) . .
C5 C4 H4 120.8 . .
C3 C4 H4 120.8 . .
C133 C132 C131 112.3(2) . .
C133 C132 H13E 109.2 . .
C131 C132 H13E 109.2 . .
C133 C132 H13F 109.2 . .
C131 C132 H13F 109.2 . .
H13E C132 H13F 107.9 . .
C134 C133 C132 110.8(3) . .
C134 C133 H13G 109.5 . .
C132 C133 H13G 109.5 . .
C134 C133 H13H 109.5 . .
C132 C133 H13H 109.5 . .
H13G C133 H13H 108.1 . .
C111 C116 C115 111.6(2) . .
C111 C116 H11E 109.3 . .
C115 C116 H11E 109.3 . .
C111 C116 H11F 109.3 . .
C115 C116 H11F 109.3 . .
H11E C116 H11F 108 . .
C121 C122 C123 110.9(2) . .
C121 C122 H12C 109.5 . .
C123 C122 H12C 109.5 . .
C121 C122 H12D 109.5 . .
C123 C122 H12D 109.5 . .
H12C C122 H12D 108 . .
C125 C126 C121 110.7(2) . .
C125 C126 H12E 109.5 . .
C121 C126 H12E 109.5 . .
C125 C126 H12F 109.5 . .
C121 C126 H12F 109.5 . .
H12E C126 H12F 108.1 . .
C114 C115 C116 110.4(3) . .
C114 C115 H11G 109.6 . .
C116 C115 H11G 109.6 . .
C114 C115 H11H 109.6 . .
C116 C115 H11H 109.6 . .
H11G C115 H11H 108.1 . .
C135 C134 C133 109.8(2) . .
C135 C134 H13I 109.7 . .
C133 C134 H13I 109.7 . .
C135 C134 H13J 109.7 . .
C133 C134 H13J 109.7 . .
H13I C134 H13J 108.2 . .
C125 C124 C123 110.8(2) . .
C125 C124 H12G 109.5 . .
C123 C124 H12G 109.5 . .
C125 C124 H12H 109.5 . .
C123 C124 H12H 109.5 . .
H12G C124 H12H 108.1 . .
C113 C114 C115 111.0(2) . .
C113 C114 H11I 109.4 . .
C115 C114 H11I 109.4 . .
C113 C114 H11J 109.4 . .
C115 C114 H11J 109.4 . .
H11I C114 H11J 108 . .
C124 C123 C122 111.4(3) . .
C124 C123 H12I 109.4 . .
C122 C123 H12I 109.4 . .
C124 C123 H12J 109.4 . .
C122 C123 H12J 109.4 . .
H12I C123 H12J 108 . .
Si1 C11 H11K 109.5 . .
Si1 C11 H11L 109.5 . .
H11K C11 H11L 109.5 . .
Si1 C11 H11M 109.5 . .
H11K C11 H11M 109.5 . .
H11L C11 H11M 109.5 . .

loop_
_geom_bond_atom_site_label_1
_geom_bond_atom_site_label_2
_geom_bond_distance
_geom_bond_site_symmetry_2
Ru1 N1 2.191(3) .
Ru1 P1 2.3404(7) .
Ru1 P1 2.3404(7) 4_575
Ru1 Si1 2.4150(14) .
Ru1 H1A 1.66(4) .
Ru1 H1C 1.62(4) .
Ru1 H1D 1.54(4) .
Si1 N2 1.825(3) .
Si1 C11 1.897(3) 4_575
Si1 C11 1.897(3) .
Si1 H1A 1.63(4) .
P1 C111 1.875(3) .
P1 C121 1.877(2) .
P1 C131 1.878(3) .
Si2 N2 1.784(3) .
Si2 C21 1.886(5) 4_575
Si2 C21 1.886(5) .
Si2 H1B 1.44(5) .
C21 H21A 0.98 .
C21 H21B 0.98 .
C21 H21C 0.98 .
N2 C1 1.370(5) .
C131 C136 1.537(3) .
C131 C132 1.540(4) .
C131 H131 1 .
C121 C126 1.533(4) .
C121 C122 1.534(4) .
C121 H121 1 .
C5 N1 1.361(5) .
C5 C4 1.368(6) .
C5 H5 0.95 .
C135 C134 1.520(4) .
C135 C136 1.530(4) .
C135 H13A 0.99 .
C135 H13B 0.99 .
N1 C1 1.366(5) .
C125 C124 1.519(4) .
C125 C126 1.531(4) .
C125 H12A 0.99 .
C125 H12B 0.99 .
C1 C2 1.423(5) .
C136 H13C 0.99 .
C136 H13D 0.99 .
C113 C114 1.512(5) .
C113 C112 1.530(4) .
C113 H11A 0.99 .
C113 H11B 0.99 .
C112 C111 1.542(4) .
C112 H11C 0.99 .
C112 H11D 0.99 .
C111 C116 1.529(4) .
C111 H111 1 .
C2 C3 1.355(6) .
C2 H2 0.95 .
C3 C4 1.386(6) .
C3 H3 0.95 .
C4 H4 0.95 .
C132 C133 1.534(4) .
C132 H13E 0.99 .
C132 H13F 0.99 .
C133 C134 1.529(4) .
C133 H13G 0.99 .
C133 H13H 0.99 .
C116 C115 1.529(4) .
C116 H11E 0.99 .
C116 H11F 0.99 .
C122 C123 1.534(4) .
C122 H12C 0.99 .
C122 H12D 0.99 .
C126 H12E 0.99 .
C126 H12F 0.99 .
C115 C114 1.528(5) .
C115 H11G 0.99 .
C115 H11H 0.99 .
C134 H13I 0.99 .
C134 H13J 0.99 .
C124 C123 1.524(5) .
C124 H12G 0.99 .
C124 H12H 0.99 .
C114 H11I 0.99 .
C114 H11J 0.99 .
C123 H12I 0.99 .
C123 H12J 0.99 .
C11 H11K 0.98 .
C11 H11L 0.98 .
C11 H11M 0.98 .
